data_1544878
loop_
_publ_author_name
'Kato, T.'
'Miura, Y.'
'Yoshii, M.'
'Maeda, K.'

_publ_section_title
;
 The crystal structures of 1M-kinoshitalite, a new barium brittle mica and
 1M-manganese trioctahedral micas Sample: No.5
;
_journal_name_full 'Mineralogical Journal'
_journal_page_first 392
_journal_page_last 408
_journal_volume 9
_journal_year 1979
_chemical_formula_sum 'Al1.65 Ba0.35 F0.07 H1.18 K0.58 Mg2.1 Mn0.73 O12 Si2.33'
_chemical_name_common (K,Na)(Mn,Mg,Fe)3(Si,Al)4O10(OH)2
_chemical_name_mineral '1M-manganese trioctahedral micas'
_space_group_IT_number 12
_space_group_name_H-M_alt 'C 1 2/m 1'
_symmetry_space_group_name_Hall '-C 2y'
_symmetry_space_group_name_H-M 'C 1 2/m 1'
_cell_angle_alpha 90
_cell_angle_beta 99.92(2)
_cell_angle_gamma 90
_cell_formula_units_Z 2
_cell_length_a 5.330(2)
_cell_length_b 9.245(3)
_cell_length_c 10.240(3)
_cell_volume 497.0(3)
_cod_data_source_file Mn-1M-mica5.cif
_cod_data_source_block 1M-mica-5
_cod_original_formula_sum 'K0.58 Ba0.35 Mn0.73 Mg2.10 Si2.33 Al1.65 O12 H1.18 F0.07'
_cod_database_code 1544878

loop_
_space_group_symop_operation_xyz
'x, y, z'
'-x, -y, -z'
'-x, y, -z'
'x, -y, z'
'x+1/2, y+1/2, z'
'-x+1/2, -y+1/2, -z'
'-x+1/2, y+1/2, -z'
'x+1/2, -y+1/2, z'

loop_
_atom_site_label
_atom_site_occupancy
_atom_site_fract_x
_atom_site_fract_y
_atom_site_fract_z
_atom_site_adp_type
_atom_site_B_iso_or_equiv
_atom_site_type_symbol
T 0.5800 0.5755(4) 0.1666(2) 0.2260(2) Biso 0.198215 Si
T 0.4100 0.5755(4) 0.1666(2) 0.2260(2) Biso 0.198215 Al
M1 0.7000 0.000000 0.500000 0.500000 Biso 0.094440 Mg
M1 0.2400 0.000000 0.500000 0.500000 Biso 0.094440 Mn
M1 0.1200 0.000000 0.500000 0.500000 Biso 0.094440 Al
M2 0.7000 0.000000 0.8306(2) 0.500000 Biso 0.107932 Mg
M2 0.2400 0.000000 0.8306(2) 0.500000 Biso 0.107932 Mn
M2 0.1200 0.000000 0.8306(2) 0.500000 Biso 0.107932 Al
I 0.5760 0.000000 0.000000 0.000000 Biso 0.700091 K
I 0.3470 0.000000 0.000000 0.000000 Biso 0.700091 Ba
O1 1.0 0.8336(10) 0.2223(5) 0.1677(5) Biso 1.262552 O
O2 1.0 0.5227(14) 0.000000 0.1677(7) Biso 1.150419 O
O3 1.0 0.6296(8) 0.1671(4) 0.3904(4) Biso 0.957499 O
OH 1.0 0.1299(13) 0.000000 0.3977(7) Biso 0.994926 O

loop_
_atom_site_aniso_label
_atom_site_aniso_U_11
_atom_site_aniso_U_22
_atom_site_aniso_U_33
_atom_site_aniso_U_12
_atom_site_aniso_U_13
_atom_site_aniso_U_23
T 0.00460 0.00090 0.00180 -0.00030 -0.00010 0.00010
T 0.00460 0.00090 0.00180 -0.00030 -0.00010 0.00010
M1 0.00150 0.00050 0.00160 0.00000 0.00030 0.00000
M1 0.00150 0.00050 0.00160 0.00000 0.00030 0.00000
M1 0.00150 0.00050 0.00160 0.00000 0.00030 0.00000
M2 0.00170 0.00070 0.00160 0.00000 0.00000 0.00000
M2 0.00170 0.00070 0.00160 0.00000 0.00000 0.00000
M2 0.00170 0.00070 0.00160 0.00000 0.00000 0.00000
I 0.01780 0.00510 0.00320 0.00000 0.00040 0.00000
I 0.01780 0.00510 0.00320 0.00000 0.00040 0.00000
O1 0.03350 0.00760 0.00650 0.00310 0.00240 0.00070
O2 0.02980 0.00640 0.00630 0.00000 -0.00030 0.00000
O3 0.02420 0.00450 0.00670 -0.00020 -0.00010 -0.00010
OH 0.02500 0.00600 0.00610 0.00000 0.00070 0.00070
